data_1518344
loop_
_publ_author_name
'Cabanillas, Alejandro'
'Davies, Christopher D.'
'Male, Louise'
'Simpkins, Nigel S.'

_publ_section_title
;
 Highly enantioselective access to diketopiperazines via cinchona alkaloid
 catalyzed Michael additions
;
_journal_issue 2
_journal_name_full 'Chem. Sci.'
_journal_page_first 1350
_journal_paper_doi 10.1039/C4SC03218G
_journal_volume 6
_journal_year 2015
_chemical_absolute_configuration ad
_chemical_formula_moiety 'C24 H26 N2 O5'
_chemical_formula_sum 'C24 H26 N2 O5'
_chemical_formula_weight 422.47
_chemical_name_systematic
;
1,4-dibenzyl-6-(2-(2-methyl-1,3-dioxolan-2-yl)ethyl)piperazine-2,3,5-trione
;
_space_group_crystal_system triclinic
_space_group_IT_number 1
_space_group_name_Hall 'P 1'
_space_group_name_H-M_alt 'P 1'
_symmetry_space_group_name_Hall 'P 1'
_symmetry_space_group_name_H-M 'P 1'
_atom_sites_solution_hydrogens geom
_atom_sites_solution_primary direct
_audit_creation_date 2014-08-01
_audit_creation_method
;
Olex2 1.2
(compiled 2014.07.22 svn.r2960 for OlexSys, GUI svn.r4862)
;
_audit_update_record
;
2014-08-01 deposited with the CCDC.
2014-11-28 downloaded from the CCDC.
;
_cell_angle_alpha 100.7552(12)
_cell_angle_beta 92.7028(13)
_cell_angle_gamma 95.0674(14)
_cell_formula_units_Z 2
_cell_length_a 6.25441(12)
_cell_length_b 12.5920(2)
_cell_length_c 13.61853(18)
_cell_measurement_reflns_used 24970
_cell_measurement_temperature 100.01(10)
_cell_measurement_theta_max 73.4750
_cell_measurement_theta_min 3.2870
_cell_volume 1047.35(3)
_computing_cell_refinement
;
CrysAlisPro, Agilent Technologies,
Version 1.171.36.28 (release 01-02-2013 CrysAlis171 .NET)
(compiled Feb  1 2013,16:14:44)
;
_computing_data_collection
;
CrysAlisPro, Agilent Technologies,
Version 1.171.36.28 (release 01-02-2013 CrysAlis171 .NET)
(compiled Feb  1 2013,16:14:44)
;
_computing_data_reduction
;
CrysAlisPro, Agilent Technologies,
Version 1.171.36.28 (release 01-02-2013 CrysAlis171 .NET)
(compiled Feb  1 2013,16:14:44)
;
_computing_molecular_graphics 'Olex2 (Dolomanov et al., 2009)'
_computing_publication_material 'Olex2 (Dolomanov et al., 2009)'
_computing_structure_refinement 'ShelXL (Sheldrick, 2008)'
_computing_structure_solution 'ShelXS (Sheldrick, 2008)'
_diffrn_ambient_temperature 100.01(10)
_diffrn_detector_area_resol_mean 5.1768
_diffrn_measured_fraction_theta_full 1.000
_diffrn_measured_fraction_theta_max 0.993
_diffrn_measurement_device_type 'SuperNova, Dual, Cu at zero, Atlas'
_diffrn_radiation_monochromator mirror
_diffrn_radiation_type CuK\a
_diffrn_radiation_wavelength 1.54184
_diffrn_reflns_av_R_equivalents 0.0275
_diffrn_reflns_av_unetI/netI 0.0191
_diffrn_reflns_Laue_measured_fraction_full 1.000
_diffrn_reflns_Laue_measured_fraction_max 0.993
_diffrn_reflns_limit_h_max 7
_diffrn_reflns_limit_h_min -7
_diffrn_reflns_limit_k_max 15
_diffrn_reflns_limit_k_min -15
_diffrn_reflns_limit_l_max 16
_diffrn_reflns_limit_l_min -16
_diffrn_reflns_number 37897
_diffrn_reflns_point_group_measured_fraction_full 0.959
_diffrn_reflns_point_group_measured_fraction_max 0.942
_diffrn_reflns_theta_full 67.684
_diffrn_reflns_theta_max 73.671
_diffrn_reflns_theta_min 3.310
_diffrn_source 'SuperNova (Cu) X-ray Source'
_exptl_absorpt_coefficient_mu 0.772
_exptl_absorpt_correction_T_max 1.00000
_exptl_absorpt_correction_T_min 0.76517
_exptl_absorpt_correction_type multi-scan
_exptl_absorpt_process_details
;
CrysAlisPro, Agilent Technologies,
Version 1.171.36.28 (release 01-02-2013 CrysAlis171 .NET)
(compiled Feb  1 2013,16:14:44)
Empirical absorption correction using spherical harmonics,
 implemented in SCALE3 ABSPACK scaling algorithm.
;
_exptl_crystal_colour colourless
_exptl_crystal_colour_primary colourless
_exptl_crystal_density_diffrn 1.340
_exptl_crystal_description Lath
_exptl_crystal_F_000 448
_exptl_crystal_size_max 0.28
_exptl_crystal_size_mid 0.07
_exptl_crystal_size_min 0.035
_refine_diff_density_max 0.315
_refine_diff_density_min -0.200
_refine_diff_density_rms 0.035
_refine_ls_abs_structure_details
;
 Flack x determined using 3577 quotients [(I+)-(I-)]/[(I+)+(I-)]
 (Parsons and Flack (2004), Acta Cryst. A60, s61).
;
_refine_ls_abs_structure_Flack -0.03(5)
_refine_ls_extinction_method none
_refine_ls_goodness_of_fit_ref 1.042
_refine_ls_hydrogen_treatment constr
_refine_ls_matrix_type full
_refine_ls_number_parameters 561
_refine_ls_number_reflns 7953
_refine_ls_number_restraints 3
_refine_ls_restrained_S_all 1.042
_refine_ls_R_factor_all 0.0314
_refine_ls_R_factor_gt 0.0302
_refine_ls_shift/su_max 0.001
_refine_ls_shift/su_mean 0.000
_refine_ls_structure_factor_coef Fsqd
_refine_ls_weighting_details 'w=1/[\s^2^(Fo^2^)+(0.0440P)^2^+0.2291P] where P=(Fo^2^+2Fc^2^)/3'
_refine_ls_weighting_scheme calc
_refine_ls_wR_factor_gt 0.0778
_refine_ls_wR_factor_ref 0.0785
_reflns_Friedel_coverage 0.898
_reflns_Friedel_fraction_full 0.918
_reflns_Friedel_fraction_max 0.891
_reflns_number_gt 7728
_reflns_number_total 7953
_reflns_threshold_expression 'I > 2\s(I)'
_cod_data_source_file c4sc03218g2.cif
_cod_data_source_block Ketal_Derivative_of_6h
_cod_depositor_comments 'Adding full bibliography for 1518342--1518345.cif.'
_cod_original_cell_volume 1047.36(3)
_cod_database_code 1518344
_shelxl_version_number 2013-4
_shelx_space_group_comment
;
The symmetry employed for this shelxl refinement is uniquely defined
by the following loop, which should always be used as a source of
symmetry information in preference to the above space-group names.
They are only intended as comments.
;
_shelx_estimated_absorpt_t_max 0.973
_shelx_estimated_absorpt_t_min 0.813
_olex2_refinement_description
;
1. Others
 Fixed Uiso: H6(0.026) H7A(0.029) H7B(0.029) H8A(0.029) H8B(0.029) H11A(0.042)
 H11B(0.042) H12A(0.042) H12B(0.042) H14A(0.052) H14B(0.052) H14C(0.052)
 H15A(0.028) H15B(0.028) H17(0.027) H18(0.031) H19(0.037) H20(0.041) H21(0.034)
 H22A(0.029) H22B(0.029) H24(0.037) H25(0.042) H26(0.036) H27(0.037) H28(0.032)
 H106(0.025) H10A(0.028) H10B(0.028) H10C(0.029) H10D(0.029) H11C(0.051)
 H11D(0.051) H11E(0.046) H11F(0.046) H11G(0.045) H11H(0.045) H11I(0.045)
 H11J(0.028) H11K(0.028) H117(0.029) H118(0.034) H119(0.041) H120(0.044)
 H121(0.037) H12C(0.03) H12D(0.03) H124(0.035) H125(0.037) H126(0.035)
 H127(0.037) H128(0.032)
 Fixed X: H6(0.7158) H7A(0.9871) H7B(0.8849) H8A(0.5565) H8B(0.6718)
 H11A(0.541) H11B(0.6213) H12A(0.4432) H12B(0.3388) H14A(1.0958) H14B(0.9516)
 H14C(1.0117) H15A(1.1352) H15B(1.1843) H17(0.7004) H18(0.5469) H19(0.716)
 H20(1.0355) H21(1.1863) H22A(0.2774) H22B(0.4377) H24(0.0843) H25(0.0182)
 H26(0.2602) H27(0.5718) H28(0.6425) H106(0.2871) H10A(0.6247) H10B(0.5223)
 H10C(0.3742) H10D(0.2401) H11C(1.0001) H11D(0.882) H11E(0.7487) H11F(0.7588)
 H11G(0.4199) H11H(0.2839) H11I(0.523) H11J(0.6584) H11K(0.7023) H117(0.1755)
 H118(-0.0142) H119(0.1461) H120(0.5021) H121(0.6907) H12C(-0.1342)
 H12D(0.0162) H124(0.2995) H125(0.3025) H126(0.0234) H127(-0.2598) H128(-0.2677)
 Fixed Y: H6(0.8907) H7A(0.7919) H7B(0.6835) H8A(0.6981) H8B(0.8008)
 H11A(0.5001) H11B(0.4141) H12A(0.4858) H12B(0.5608) H14A(0.7124) H14B(0.7729)
 H14C(0.6528) H15A(0.9446) H15B(0.9552) H17(1.0008) H18(1.1657) H19(1.3196)
 H20(1.3087) H21(1.1431) H22A(0.6502) H22B(0.5883) H24(0.5478) H25(0.3897)
 H26(0.2576) H27(0.2861) H28(0.445) H106(0.7658) H10A(0.8747) H10B(0.9788)
 H10C(0.8555) H10D(0.9466) H11C(1.0868) H11D(1.1286) H11E(1.2357) H11F(1.1473)
 H11G(0.9468) H11H(1.0434) H11I(1.0702) H11J(0.7117) H11K(0.7105) H117(0.6506)
 H118(0.4787) H119(0.3236) H120(0.3409) H121(0.5115) H12C(0.9884) H12D(1.0447)
 H124(1.1286) H125(1.2962) H126(1.4055) H127(1.3449) H128(1.1766)
 Fixed Z: H6(0.3949) H7A(0.3085) H7B(0.3405) H8A(0.2472) H8B(0.2104)
 H11A(0.2194) H11B(0.1291) H12A(0.0159) H12B(0.1066) H14A(0.1523) H14B(0.0842)
 H14C(0.0412) H15A(0.4353) H15B(0.5533) H17(0.5887) H18(0.6203) H19(0.5736)
 H20(0.4917) H21(0.4569) H22A(0.5254) H22B(0.5846) H24(0.38) H25(0.257)
 H26(0.2437) H27(0.3484) H28(0.469) H106(0.9423) H10A(1.0103) H10B(0.984)
 H10C(1.1281) H10D(1.0943) H11C(1.1692) H11D(1.2699) H11E(1.1735) H11F(1.0722)
 H11G(1.3039) H11H(1.284) H11I(1.3351) H11J(0.8968) H11K(0.7819) H117(0.7491)
 H118(0.7018) H119(0.7234) H120(0.7899) H121(0.8392) H12C(0.8114) H12D(0.7402)
 H124(0.9593) H125(1.0673) H126(1.0545) H127(0.9339) H128(0.8279)
;
_olex2_submission_special_instructions 'No special instructions were received'

loop_
_space_group_symop_operation_xyz
'x, y, z'

loop_
_atom_site_label
_atom_site_type_symbol
_atom_site_fract_x
_atom_site_fract_y
_atom_site_fract_z
_atom_site_U_iso_or_equiv
_atom_site_adp_type
_atom_site_occupancy
_atom_site_site_symmetry_order
_atom_site_calc_flag
_atom_site_refinement_flags_posn
_atom_site_refinement_flags_adp
N1 N 0.9198(3) 0.85365(14) 0.49874(13) 0.0209(4) Uani 1 1 d . .
C2 C 0.9475(4) 0.79017(17) 0.56646(16) 0.0199(4) Uani 1 1 d . .
O2 O 1.0896(3) 0.80647(13) 0.63375(12) 0.0250(3) Uani 1 1 d . .
C3 C 0.7854(4) 0.68943(17) 0.55776(16) 0.0206(4) Uani 1 1 d . .
O3 O 0.8241(3) 0.61842(13) 0.60248(13) 0.0281(4) Uani 1 1 d . .
N4 N 0.5911(3) 0.68686(14) 0.50286(14) 0.0209(4) Uani 1 1 d . .
C5 C 0.5582(4) 0.76138(17) 0.44244(16) 0.0213(5) Uani 1 1 d . .
O5 O 0.3804(3) 0.76914(13) 0.40544(12) 0.0272(4) Uani 1 1 d . .
C6 C 0.7583(4) 0.82270(18) 0.41502(16) 0.0219(4) Uani 1 1 d . .
H6 H 0.7158 0.8907 0.3949 0.026 Uiso 1 1 calc R U
C7 C 0.8512(4) 0.75343(19) 0.32344(17) 0.0243(5) Uani 1 1 d . .
H7A H 0.9871 0.7919 0.3085 0.029 Uiso 1 1 calc R U
H7B H 0.8849 0.6835 0.3405 0.029 Uiso 1 1 calc R U
C8 C 0.6964(4) 0.73092(18) 0.23026(17) 0.0244(5) Uani 1 1 d . .
H8A H 0.5565 0.6981 0.2472 0.029 Uiso 1 1 calc R U
H8B H 0.6718 0.8008 0.2104 0.029 Uiso 1 1 calc R U
C9 C 0.7760(4) 0.65561(18) 0.14123(16) 0.0239(5) Uani 1 1 d . .
O10 O 0.8140(3) 0.55377(13) 0.16460(12) 0.0275(4) Uani 1 1 d . .
C11 C 0.6080(5) 0.4921(2) 0.1543(2) 0.0351(6) Uani 1 1 d . .
H11A H 0.5410 0.5001 0.2194 0.042 Uiso 1 1 calc R U
H11B H 0.6213 0.4141 0.1291 0.042 Uiso 1 1 calc R U
C12 C 0.4758(5) 0.5393(2) 0.0791(2) 0.0346(6) Uani 1 1 d . .
H12A H 0.4432 0.4858 0.0159 0.042 Uiso 1 1 calc R U
H12B H 0.3388 0.5608 0.1066 0.042 Uiso 1 1 calc R U
O13 O 0.6086(3) 0.63203(14) 0.06287(12) 0.0303(4) Uani 1 1 d . .
C14 C 0.9762(5) 0.7025(2) 0.10122(19) 0.0345(6) Uani 1 1 d . .
H14A H 1.0958 0.7124 0.1523 0.052 Uiso 1 1 calc R U
H14B H 0.9516 0.7729 0.0842 0.052 Uiso 1 1 calc R U
H14C H 1.0117 0.6528 0.0412 0.052 Uiso 1 1 calc R U
C15 C 1.0682(4) 0.95105(18) 0.50034(17) 0.0236(5) Uani 1 1 d . .
H15A H 1.1352 0.9446 0.4353 0.028 Uiso 1 1 calc R U
H15B H 1.1843 0.9552 0.5533 0.028 Uiso 1 1 calc R U
C16 C 0.9583(4) 1.05531(17) 0.51932(15) 0.0209(4) Uani 1 1 d . .
C17 C 0.7684(4) 1.06286(18) 0.56834(16) 0.0225(5) Uani 1 1 d . .
H17 H 0.7004 1.0008 0.5887 0.027 Uiso 1 1 calc R U
C18 C 0.6777(4) 1.16123(19) 0.58769(17) 0.0258(5) Uani 1 1 d . .
H18 H 0.5469 1.1657 0.6203 0.031 Uiso 1 1 calc R U
C19 C 0.7775(5) 1.25251(19) 0.55956(18) 0.0312(6) Uani 1 1 d . .
H19 H 0.7160 1.3196 0.5736 0.037 Uiso 1 1 calc R U
C20 C 0.9670(5) 1.2461(2) 0.51100(19) 0.0339(6) Uani 1 1 d . .
H20 H 1.0355 1.3087 0.4917 0.041 Uiso 1 1 calc R U
C21 C 1.0569(4) 1.14755(19) 0.49059(17) 0.0283(5) Uani 1 1 d . .
H21 H 1.1863 1.1431 0.4569 0.034 Uiso 1 1 calc R U
C22 C 0.4087(4) 0.61147(18) 0.52007(17) 0.0238(5) Uani 1 1 d . .
H22A H 0.2774 0.6502 0.5254 0.029 Uiso 1 1 calc R U
H22B H 0.4377 0.5883 0.5846 0.029 Uiso 1 1 calc R U
C23 C 0.3683(4) 0.51188(17) 0.43760(16) 0.0216(4) Uani 1 1 d . .
C24 C 0.1843(4) 0.4948(2) 0.3739(2) 0.0307(5) Uani 1 1 d . .
H24 H 0.0843 0.5478 0.3800 0.037 Uiso 1 1 calc R U
C25 C 0.1442(5) 0.4004(2) 0.3008(2) 0.0350(6) Uani 1 1 d . .
H25 H 0.0182 0.3897 0.2570 0.042 Uiso 1 1 calc R U
C26 C 0.2884(5) 0.32256(19) 0.29242(18) 0.0303(5) Uani 1 1 d . .
H26 H 0.2602 0.2576 0.2437 0.036 Uiso 1 1 calc R U
C27 C 0.4722(4) 0.33935(19) 0.35465(19) 0.0307(5) Uani 1 1 d . .
H27 H 0.5718 0.2861 0.3484 0.037 Uiso 1 1 calc R U
C28 C 0.5139(4) 0.43379(19) 0.42681(18) 0.0269(5) Uani 1 1 d . .
H28 H 0.6425 0.4450 0.4690 0.032 Uiso 1 1 calc R U
N101 N 0.4647(3) 0.80123(14) 0.83067(13) 0.0194(4) Uani 1 1 d . .
C102 C 0.4872(4) 0.86224(17) 0.76046(16) 0.0195(4) Uani 1 1 d . .
O102 O 0.6018(3) 0.84589(12) 0.69019(11) 0.0241(3) Uani 1 1 d . .
C103 C 0.3532(4) 0.95963(17) 0.76877(16) 0.0202(4) Uani 1 1 d . .
O103 O 0.3966(3) 1.03056(13) 0.72179(12) 0.0272(4) Uani 1 1 d . .
N104 N 0.1772(3) 0.96036(14) 0.82665(13) 0.0201(4) Uani 1 1 d . .
C105 C 0.1484(4) 0.89131(17) 0.89423(16) 0.0212(4) Uani 1 1 d . .
O105 O -0.0142(3) 0.88580(14) 0.93823(13) 0.0294(4) Uani 1 1 d . .
C106 C 0.3404(4) 0.83289(18) 0.91801(16) 0.0208(4) Uani 1 1 d . .
H106 H 0.2871 0.7658 0.9423 0.025 Uiso 1 1 calc R U
C107 C 0.4879(4) 0.90742(19) 1.00313(17) 0.0236(4) Uani 1 1 d . .
H10A H 0.6247 0.8747 1.0103 0.028 Uiso 1 1 calc R U
H10B H 0.5223 0.9788 0.9840 0.028 Uiso 1 1 calc R U
C108 C 0.3870(4) 0.92498(19) 1.10368(16) 0.0238(5) Uani 1 1 d . .
H10C H 0.3742 0.8555 1.1281 0.029 Uiso 1 1 calc R U
H10D H 0.2401 0.9466 1.0943 0.029 Uiso 1 1 calc R U
C109 C 0.5164(4) 1.01179(18) 1.18306(17) 0.0235(5) Uani 1 1 d . .
O110 O 0.7359(3) 0.99002(13) 1.18630(12) 0.0266(4) Uani 1 1 d . .
C111 C 0.8587(5) 1.0940(2) 1.1983(2) 0.0428(7) Uani 1 1 d . .
H11C H 1.0001 1.0868 1.1692 0.051 Uiso 1 1 calc R U
H11D H 0.8820 1.1286 1.2699 0.051 Uiso 1 1 calc R U
C112 C 0.7254(5) 1.1574(2) 1.1435(2) 0.0382(6) Uani 1 1 d . .
H11E H 0.7487 1.2357 1.1735 0.046 Uiso 1 1 calc R U
H11F H 0.7588 1.1473 1.0722 0.046 Uiso 1 1 calc R U
O113 O 0.5110(3) 1.11519(13) 1.15312(12) 0.0300(4) Uani 1 1 d . .
C114 C 0.4280(4) 1.0187(2) 1.28556(17) 0.0298(5) Uani 1 1 d . .
H11G H 0.4199 0.9468 1.3039 0.045 Uiso 1 1 calc R U
H11H H 0.2839 1.0434 1.2840 0.045 Uiso 1 1 calc R U
H11I H 0.5230 1.0702 1.3351 0.045 Uiso 1 1 calc R U
C115 C 0.5878(4) 0.70718(18) 0.82931(17) 0.0232(5) Uani 1 1 d . .
H11J H 0.6584 0.7117 0.8968 0.028 Uiso 1 1 calc R U
H11K H 0.7023 0.7105 0.7819 0.028 Uiso 1 1 calc R U
C116 C 0.4521(4) 0.59874(17) 0.79939(16) 0.0213(4) Uani 1 1 d . .
C117 C 0.2423(4) 0.58787(18) 0.75814(17) 0.0240(5) Uani 1 1 d . .
H117 H 0.1755 0.6506 0.7491 0.029 Uiso 1 1 calc R U
C118 C 0.1295(4) 0.48532(19) 0.72985(18) 0.0287(5) Uani 1 1 d . .
H118 H -0.0142 0.4787 0.7018 0.034 Uiso 1 1 calc R U
C119 C 0.2241(5) 0.3933(2) 0.74214(19) 0.0339(6) Uani 1 1 d . .
H119 H 0.1461 0.3236 0.7234 0.041 Uiso 1 1 calc R U
C120 C 0.4348(5) 0.4039(2) 0.7822(2) 0.0365(6) Uani 1 1 d . .
H120 H 0.5021 0.3409 0.7899 0.044 Uiso 1 1 calc R U
C121 C 0.5472(4) 0.5053(2) 0.81109(18) 0.0306(5) Uani 1 1 d . .
H121 H 0.6907 0.5115 0.8392 0.037 Uiso 1 1 calc R U
C122 C 0.0073(4) 1.02934(18) 0.80869(17) 0.0253(5) Uani 1 1 d . .
H12C H -0.1342 0.9884 0.8114 0.030 Uiso 1 1 calc R U
H12D H 0.0162 1.0447 0.7402 0.030 Uiso 1 1 calc R U
C123 C 0.0179(4) 1.13599(17) 0.88203(16) 0.0217(4) Uani 1 1 d . .
C124 C 0.1848(4) 1.1723(2) 0.95380(19) 0.0292(5) Uani 1 1 d . .
H124 H 0.2995 1.1286 0.9593 0.035 Uiso 1 1 calc R U
C125 C 0.1869(4) 1.2723(2) 1.01817(19) 0.0307(5) Uani 1 1 d . .
H125 H 0.3025 1.2962 1.0673 0.037 Uiso 1 1 calc R U
C126 C 0.0217(4) 1.33704(18) 1.01091(19) 0.0293(5) Uani 1 1 d . .
H126 H 0.0234 1.4055 1.0545 0.035 Uiso 1 1 calc R U
C127 C -0.1459(4) 1.3008(2) 0.93949(19) 0.0309(5) Uani 1 1 d . .
H127 H -0.2598 1.3449 0.9339 0.037 Uiso 1 1 calc R U
C128 C -0.1501(4) 1.2010(2) 0.87592(17) 0.0264(5) Uani 1 1 d . .
H128 H -0.2677 1.1766 0.8279 0.032 Uiso 1 1 calc R U

loop_
_atom_site_aniso_label
_atom_site_aniso_U_11
_atom_site_aniso_U_22
_atom_site_aniso_U_33
_atom_site_aniso_U_23
_atom_site_aniso_U_13
_atom_site_aniso_U_12
N1 0.0191(10) 0.0208(9) 0.0205(9) -0.0004(7) -0.0005(7) 0.0000(7)
C2 0.0190(12) 0.0191(10) 0.0198(10) -0.0024(8) 0.0020(9) 0.0047(8)
O2 0.0229(9) 0.0255(8) 0.0239(8) -0.0009(6) -0.0028(7) 0.0029(6)
C3 0.0204(12) 0.0208(10) 0.0190(10) -0.0015(8) 0.0013(8) 0.0046(9)
O3 0.0312(10) 0.0236(8) 0.0288(8) 0.0045(6) -0.0034(7) 0.0033(7)
N4 0.0204(10) 0.0188(8) 0.0217(9) -0.0004(7) 0.0015(7) 0.0006(7)
C5 0.0226(13) 0.0196(10) 0.0194(10) -0.0033(8) 0.0012(9) 0.0051(9)
O5 0.0206(9) 0.0288(8) 0.0307(8) 0.0017(7) -0.0013(7) 0.0057(7)
C6 0.0209(12) 0.0219(10) 0.0215(10) 0.0015(8) -0.0021(9) 0.0010(9)
C7 0.0230(12) 0.0271(11) 0.0219(10) 0.0018(8) 0.0013(9) 0.0034(9)
C8 0.0274(13) 0.0221(10) 0.0234(11) 0.0037(8) -0.0007(9) 0.0032(9)
C9 0.0279(13) 0.0220(10) 0.0205(10) 0.0035(8) 0.0000(9) -0.0025(9)
O10 0.0323(10) 0.0205(7) 0.0292(8) 0.0037(6) 0.0020(7) 0.0019(7)
C11 0.0407(16) 0.0261(12) 0.0376(14) 0.0064(10) 0.0066(12) -0.0049(11)
C12 0.0325(16) 0.0320(13) 0.0365(13) 0.0038(10) 0.0016(11) -0.0062(11)
O13 0.0341(10) 0.0315(9) 0.0235(8) 0.0066(6) -0.0039(7) -0.0068(7)
C14 0.0332(16) 0.0397(14) 0.0295(12) 0.0082(10) 0.0053(11) -0.0072(11)
C15 0.0203(12) 0.0247(11) 0.0243(11) 0.0019(8) 0.0024(9) -0.0011(9)
C16 0.0227(12) 0.0213(10) 0.0166(10) 0.0009(8) -0.0012(8) -0.0024(9)
C17 0.0251(13) 0.0226(10) 0.0195(10) 0.0048(8) 0.0006(9) -0.0007(9)
C18 0.0270(13) 0.0269(11) 0.0236(11) 0.0057(9) 0.0015(9) 0.0022(9)
C19 0.0458(16) 0.0220(11) 0.0264(12) 0.0055(9) 0.0011(11) 0.0063(11)
C20 0.0493(18) 0.0255(12) 0.0267(12) 0.0078(9) 0.0044(11) -0.0051(11)
C21 0.0318(14) 0.0285(11) 0.0234(11) 0.0046(9) 0.0053(10) -0.0039(10)
C22 0.0210(12) 0.0240(11) 0.0253(11) 0.0018(9) 0.0057(9) 0.0010(9)
C23 0.0231(12) 0.0199(10) 0.0217(10) 0.0049(8) 0.0031(9) -0.0017(8)
C24 0.0284(14) 0.0246(11) 0.0374(13) 0.0024(10) -0.0034(11) 0.0030(10)
C25 0.0315(15) 0.0317(13) 0.0376(14) 0.0025(11) -0.0099(11) -0.0040(11)
C26 0.0391(15) 0.0211(11) 0.0271(11) -0.0010(9) 0.0033(10) -0.0055(10)
C27 0.0357(15) 0.0195(11) 0.0365(13) 0.0026(9) 0.0040(11) 0.0052(10)
C28 0.0253(13) 0.0237(11) 0.0307(12) 0.0034(9) -0.0013(10) 0.0029(9)
N101 0.0163(10) 0.0219(9) 0.0185(8) 0.0002(7) 0.0033(7) 0.0006(7)
C102 0.0147(11) 0.0211(10) 0.0199(10) -0.0006(8) 0.0014(8) -0.0030(8)
O102 0.0233(9) 0.0243(8) 0.0232(8) 0.0000(6) 0.0088(7) -0.0005(6)
C103 0.0182(12) 0.0208(10) 0.0182(9) -0.0019(8) 0.0003(8) -0.0036(8)
O103 0.0322(10) 0.0217(7) 0.0275(8) 0.0050(6) 0.0047(7) -0.0012(7)
N104 0.0167(10) 0.0220(9) 0.0195(8) -0.0008(7) 0.0003(7) 0.0009(7)
C105 0.0163(11) 0.0232(10) 0.0200(10) -0.0034(8) 0.0009(8) -0.0036(8)
O105 0.0165(9) 0.0404(9) 0.0296(8) 0.0031(7) 0.0077(7) -0.0016(7)
C106 0.0213(12) 0.0231(10) 0.0175(10) 0.0024(8) 0.0054(8) 0.0004(8)
C107 0.0202(12) 0.0277(11) 0.0215(10) 0.0007(8) 0.0040(8) 0.0022(9)
C108 0.0207(12) 0.0289(11) 0.0211(10) 0.0029(9) 0.0036(9) 0.0020(9)
C109 0.0257(13) 0.0230(10) 0.0227(11) 0.0051(8) 0.0026(9) 0.0051(9)
O110 0.0220(9) 0.0261(8) 0.0298(8) 0.0015(6) -0.0010(7) 0.0017(6)
C111 0.0319(16) 0.0377(14) 0.0558(18) 0.0078(13) -0.0030(13) -0.0079(12)
C112 0.0421(17) 0.0295(13) 0.0423(15) 0.0061(11) 0.0093(12) -0.0017(11)
O113 0.0383(11) 0.0244(8) 0.0283(8) 0.0062(7) 0.0026(7) 0.0059(7)
C114 0.0341(15) 0.0349(12) 0.0210(11) 0.0038(9) 0.0036(10) 0.0090(11)
C115 0.0205(12) 0.0241(11) 0.0246(11) 0.0030(9) 0.0019(9) 0.0034(9)
C116 0.0245(12) 0.0216(10) 0.0169(9) 0.0014(8) 0.0027(8) 0.0022(9)
C117 0.0244(13) 0.0226(11) 0.0254(11) 0.0053(8) 0.0025(9) 0.0019(9)
C118 0.0261(14) 0.0281(12) 0.0302(12) 0.0042(9) -0.0021(10) -0.0021(10)
C119 0.0466(17) 0.0234(11) 0.0292(12) 0.0041(9) -0.0038(11) -0.0041(11)
C120 0.0494(18) 0.0243(12) 0.0348(13) 0.0037(10) -0.0099(12) 0.0097(11)
C121 0.0324(15) 0.0289(12) 0.0291(12) 0.0015(9) -0.0057(10) 0.0089(10)
C122 0.0195(12) 0.0268(11) 0.0261(11) -0.0037(9) -0.0020(9) 0.0031(9)
C123 0.0206(12) 0.0223(11) 0.0211(10) 0.0020(8) 0.0027(9) 0.0005(8)
C124 0.0230(13) 0.0293(12) 0.0324(12) -0.0022(10) -0.0001(10) 0.0053(10)
C125 0.0277(14) 0.0292(12) 0.0310(12) -0.0026(10) -0.0031(10) -0.0005(10)
C126 0.0371(15) 0.0188(10) 0.0305(12) 0.0010(9) 0.0053(10) 0.0008(10)
C127 0.0342(15) 0.0275(12) 0.0330(12) 0.0067(10) 0.0025(11) 0.0114(10)
C128 0.0239(13) 0.0298(12) 0.0248(11) 0.0034(9) -0.0025(9) 0.0050(9)

loop_
_atom_type_symbol
_atom_type_description
_atom_type_scat_dispersion_real
_atom_type_scat_dispersion_imag
_atom_type_scat_source
C C 0.0181 0.0091 'International Tables Vol C Tables 4.2.6.8 and 6.1.1.4'
H H 0.0000 0.0000 'International Tables Vol C Tables 4.2.6.8 and 6.1.1.4'
N N 0.0311 0.0180 'International Tables Vol C Tables 4.2.6.8 and 6.1.1.4'
O O 0.0492 0.0322 'International Tables Vol C Tables 4.2.6.8 and 6.1.1.4'

loop_
_geom_angle_atom_site_label_1
_geom_angle_atom_site_label_2
_geom_angle_atom_site_label_3
_geom_angle
C2 N1 C6 121.71(19)
C2 N1 C15 120.54(19)
C6 N1 C15 117.40(17)
N1 C2 C3 116.58(19)
O2 C2 N1 125.4(2)
O2 C2 C3 118.05(19)
O3 C3 C2 119.7(2)
O3 C3 N4 122.2(2)
N4 C3 C2 118.00(18)
C3 N4 C22 118.49(18)
C5 N4 C3 121.60(19)
C5 N4 C22 119.44(19)
N4 C5 C6 115.98(19)
O5 C5 N4 121.7(2)
O5 C5 C6 121.9(2)
N1 C6 C5 112.43(18)
N1 C6 H6 107.9
N1 C6 C7 111.05(18)
C5 C6 H6 107.9
C5 C6 C7 109.41(18)
C7 C6 H6 107.9
C6 C7 H7A 109.1
C6 C7 H7B 109.1
H7A C7 H7B 107.8
C8 C7 C6 112.69(19)
C8 C7 H7A 109.1
C8 C7 H7B 109.1
C7 C8 H8A 108.8
C7 C8 H8B 108.8
H8A C8 H8B 107.7
C9 C8 C7 113.87(19)
C9 C8 H8A 108.8
C9 C8 H8B 108.8
O10 C9 C8 111.67(18)
O10 C9 O13 105.19(17)
O10 C9 C14 108.7(2)
O13 C9 C8 108.4(2)
O13 C9 C14 108.81(19)
C14 C9 C8 113.7(2)
C9 O10 C11 105.78(19)
O10 C11 H11A 110.8
O10 C11 H11B 110.8
O10 C11 C12 104.8(2)
H11A C11 H11B 108.9
C12 C11 H11A 110.8
C12 C11 H11B 110.8
C11 C12 H12A 110.8
C11 C12 H12B 110.8
H12A C12 H12B 108.9
O13 C12 C11 104.8(2)
O13 C12 H12A 110.8
O13 C12 H12B 110.8
C9 O13 C12 107.03(18)
C9 C14 H14A 109.5
C9 C14 H14B 109.5
C9 C14 H14C 109.5
H14A C14 H14B 109.5
H14A C14 H14C 109.5
H14B C14 H14C 109.5
N1 C15 H15A 109.0
N1 C15 H15B 109.0
N1 C15 C16 112.96(19)
H15A C15 H15B 107.8
C16 C15 H15A 109.0
C16 C15 H15B 109.0
C17 C16 C15 122.12(19)
C17 C16 C21 119.1(2)
C21 C16 C15 118.7(2)
C16 C17 H17 119.9
C16 C17 C18 120.2(2)
C18 C17 H17 119.9
C17 C18 H18 119.9
C19 C18 C17 120.2(2)
C19 C18 H18 119.9
C18 C19 H19 120.0
C18 C19 C20 120.1(2)
C20 C19 H19 120.0
C19 C20 H20 120.1
C19 C20 C21 119.8(2)
C21 C20 H20 120.1
C16 C21 H21 119.7
C20 C21 C16 120.5(2)
C20 C21 H21 119.7
N4 C22 H22A 109.0
N4 C22 H22B 109.0
N4 C22 C23 112.84(18)
H22A C22 H22B 107.8
C23 C22 H22A 109.0
C23 C22 H22B 109.0
C24 C23 C22 121.1(2)
C24 C23 C28 118.8(2)
C28 C23 C22 120.0(2)
C23 C24 H24 119.7
C23 C24 C25 120.7(2)
C25 C24 H24 119.7
C24 C25 H25 120.1
C26 C25 C24 119.8(2)
C26 C25 H25 120.1
C25 C26 H26 120.1
C27 C26 C25 119.9(2)
C27 C26 H26 120.1
C26 C27 H27 119.8
C26 C27 C28 120.5(2)
C28 C27 H27 119.8
C23 C28 H28 119.8
C27 C28 C23 120.4(2)
C27 C28 H28 119.8
C102 N101 C106 121.88(18)
C102 N101 C115 120.45(18)
C106 N101 C115 117.20(18)
N101 C102 C103 116.63(18)
O102 C102 N101 125.6(2)
O102 C102 C103 117.77(19)
O103 C103 C102 120.10(19)
O103 C103 N104 121.7(2)
N104 C103 C102 118.06(18)
C103 N104 C105 121.87(18)
C103 N104 C122 118.47(18)
C105 N104 C122 119.41(19)
N104 C105 C106 116.30(18)
O105 C105 N104 121.5(2)
O105 C105 C106 121.9(2)
N101 C106 C105 112.55(18)
N101 C106 H106 108.4
N101 C106 C107 109.62(18)
C105 C106 H106 108.4
C105 C106 C107 109.24(17)
C107 C106 H106 108.4
C106 C107 H10A 108.9
C106 C107 H10B 108.9
H10A C107 H10B 107.7
C108 C107 C106 113.27(19)
C108 C107 H10A 108.9
C108 C107 H10B 108.9
C107 C108 H10C 109.0
C107 C108 H10D 109.0
C107 C108 C109 113.09(19)
H10C C108 H10D 107.8
C109 C108 H10C 109.0
C109 C108 H10D 109.0
O110 C109 C108 109.33(18)
O110 C109 O113 106.61(18)
O110 C109 C114 110.72(19)
O113 C109 C108 108.65(18)
O113 C109 C114 109.15(18)
C114 C109 C108 112.2(2)
C109 O110 C111 105.54(19)
O110 C111 H11C 110.9
O110 C111 H11D 110.9
O110 C111 C112 104.2(2)
H11C C111 H11D 108.9
C112 C111 H11C 110.9
C112 C111 H11D 110.9
C111 C112 H11E 110.9
C111 C112 H11F 110.9
H11E C112 H11F 108.9
O113 C112 C111 104.3(2)
O113 C112 H11E 110.9
O113 C112 H11F 110.9
C112 O113 C109 108.45(19)
C109 C114 H11G 109.5
C109 C114 H11H 109.5
C109 C114 H11I 109.5
H11G C114 H11H 109.5
H11G C114 H11I 109.5
H11H C114 H11I 109.5
N101 C115 H11J 108.8
N101 C115 H11K 108.8
N101 C115 C116 113.69(19)
H11J C115 H11K 107.7
C116 C115 H11J 108.8
C116 C115 H11K 108.8
C117 C116 C115 123.38(19)
C117 C116 C121 118.7(2)
C121 C116 C115 117.8(2)
C116 C117 H117 119.9
C116 C117 C118 120.2(2)
C118 C117 H117 119.9
C117 C118 H118 119.6
C119 C118 C117 120.7(2)
C119 C118 H118 119.6
C118 C119 H119 120.4
C118 C119 C120 119.2(2)
C120 C119 H119 120.4
C119 C120 H120 119.8
C121 C120 C119 120.5(2)
C121 C120 H120 119.8
C116 C121 H121 119.7
C120 C121 C116 120.7(2)
C120 C121 H121 119.7
N104 C122 H12C 108.6
N104 C122 H12D 108.6
N104 C122 C123 114.55(19)
H12C C122 H12D 107.6
C123 C122 H12C 108.6
C123 C122 H12D 108.6
C124 C123 C122 123.5(2)
C124 C123 C128 118.7(2)
C128 C123 C122 117.8(2)
C123 C124 H124 119.7
C123 C124 C125 120.7(2)
C125 C124 H124 119.7
C124 C125 H125 119.8
C126 C125 C124 120.4(2)
C126 C125 H125 119.8
C125 C126 H126 120.4
C127 C126 C125 119.1(2)
C127 C126 H126 120.4
C126 C127 H127 119.6
C126 C127 C128 120.8(2)
C128 C127 H127 119.6
C123 C128 H128 119.9
C127 C128 C123 120.3(2)
C127 C128 H128 119.9

loop_
_geom_bond_atom_site_label_1
_geom_bond_atom_site_label_2
_geom_bond_distance
N1 C2 1.343(3)
N1 C6 1.459(3)
N1 C15 1.467(3)
C2 O2 1.221(3)
C2 C3 1.535(3)
C3 O3 1.207(3)
C3 N4 1.391(3)
N4 C5 1.381(3)
N4 C22 1.475(3)
C5 O5 1.219(3)
C5 C6 1.511(3)
C6 H6 1.0000
C6 C7 1.551(3)
C7 H7A 0.9900
C7 H7B 0.9900
C7 C8 1.526(3)
C8 H8A 0.9900
C8 H8B 0.9900
C8 C9 1.526(3)
C9 O10 1.414(3)
C9 O13 1.430(3)
C9 C14 1.506(3)
O10 C11 1.431(3)
C11 H11A 0.9900
C11 H11B 0.9900
C11 C12 1.524(4)
C12 H12A 0.9900
C12 H12B 0.9900
C12 O13 1.430(3)
C14 H14A 0.9800
C14 H14B 0.9800
C14 H14C 0.9800
C15 H15A 0.9900
C15 H15B 0.9900
C15 C16 1.520(3)
C16 C17 1.392(3)
C16 C21 1.396(3)
C17 H17 0.9500
C17 C18 1.394(3)
C18 H18 0.9500
C18 C19 1.385(3)
C19 H19 0.9500
C19 C20 1.385(4)
C20 H20 0.9500
C20 C21 1.393(4)
C21 H21 0.9500
C22 H22A 0.9900
C22 H22B 0.9900
C22 C23 1.513(3)
C23 C24 1.384(4)
C23 C28 1.391(3)
C24 H24 0.9500
C24 C25 1.396(4)
C25 H25 0.9500
C25 C26 1.382(4)
C26 H26 0.9500
C26 C27 1.372(4)
C27 H27 0.9500
C27 C28 1.390(3)
C28 H28 0.9500
N101 C102 1.339(3)
N101 C106 1.464(3)
N101 C115 1.466(3)
C102 O102 1.220(3)
C102 C103 1.535(3)
C103 O103 1.211(3)
C103 N104 1.383(3)
N104 C105 1.386(3)
N104 C122 1.470(3)
C105 O105 1.207(3)
C105 C106 1.515(3)
C106 H106 1.0000
C106 C107 1.554(3)
C107 H10A 0.9900
C107 H10B 0.9900
C107 C108 1.522(3)
C108 H10C 0.9900
C108 H10D 0.9900
C108 C109 1.529(3)
C109 O110 1.424(3)
C109 O113 1.438(3)
C109 C114 1.516(3)
O110 C111 1.435(3)
C111 H11C 0.9900
C111 H11D 0.9900
C111 C112 1.474(4)
C112 H11E 0.9900
C112 H11F 0.9900
C112 O113 1.419(4)
C114 H11G 0.9800
C114 H11H 0.9800
C114 H11I 0.9800
C115 H11J 0.9900
C115 H11K 0.9900
C115 C116 1.518(3)
C116 C117 1.388(3)
C116 C121 1.396(3)
C117 H117 0.9500
C117 C118 1.394(3)
C118 H118 0.9500
C118 C119 1.381(4)
C119 H119 0.9500
C119 C120 1.388(4)
C120 H120 0.9500
C120 C121 1.381(4)
C121 H121 0.9500
C122 H12C 0.9900
C122 H12D 0.9900
C122 C123 1.511(3)
C123 C124 1.381(3)
C123 C128 1.396(3)
C124 H124 0.9500
C124 C125 1.392(3)
C125 H125 0.9500
C125 C126 1.382(4)
C126 H126 0.9500
C126 C127 1.381(4)
C127 H127 0.9500
C127 C128 1.384(3)
C128 H128 0.9500

loop_
_geom_torsion_atom_site_label_1
_geom_torsion_atom_site_label_2
_geom_torsion_atom_site_label_3
_geom_torsion_atom_site_label_4
_geom_torsion
N1 C2 C3 O3 165.47(19)
N1 C2 C3 N4 -18.5(3)
N1 C6 C7 C8 -173.05(18)
N1 C15 C16 C17 24.0(3)
N1 C15 C16 C21 -159.0(2)
C2 N1 C6 C5 34.5(3)
C2 N1 C6 C7 -88.5(2)
C2 N1 C15 C16 -117.7(2)
C2 C3 N4 C5 12.0(3)
C2 C3 N4 C22 -160.19(17)
O2 C2 C3 O3 -14.8(3)
O2 C2 C3 N4 161.25(18)
C3 N4 C5 O5 -169.56(19)
C3 N4 C5 C6 17.6(3)
C3 N4 C22 C23 -103.8(2)
O3 C3 N4 C5 -172.13(19)
O3 C3 N4 C22 15.7(3)
N4 C5 C6 N1 -40.0(2)
N4 C5 C6 C7 83.9(2)
N4 C22 C23 C24 -112.2(2)
N4 C22 C23 C28 69.9(3)
C5 N4 C22 C23 83.9(2)
C5 C6 C7 C8 62.3(2)
O5 C5 C6 N1 147.2(2)
O5 C5 C6 C7 -89.0(2)
C6 N1 C2 O2 174.0(2)
C6 N1 C2 C3 -6.2(3)
C6 N1 C15 C16 68.9(2)
C6 C7 C8 C9 -175.49(19)
C7 C8 C9 O10 58.7(3)
C7 C8 C9 O13 174.06(18)
C7 C8 C9 C14 -64.8(3)
C8 C9 O10 C11 81.2(2)
C8 C9 O13 C12 -87.9(2)
C9 O10 C11 C12 26.3(2)
O10 C9 O13 C12 31.7(2)
O10 C11 C12 O13 -7.0(3)
C11 C12 O13 C9 -14.7(3)
O13 C9 O10 C11 -36.2(2)
C14 C9 O10 C11 -152.5(2)
C14 C9 O13 C12 147.9(2)
C15 N1 C2 O2 0.9(3)
C15 N1 C2 C3 -179.31(18)
C15 N1 C6 C5 -152.20(18)
C15 N1 C6 C7 84.8(2)
C15 C16 C17 C18 177.4(2)
C15 C16 C21 C20 -176.9(2)
C16 C17 C18 C19 -0.9(3)
C17 C16 C21 C20 0.2(4)
C17 C18 C19 C20 0.7(4)
C18 C19 C20 C21 0.0(4)
C19 C20 C21 C16 -0.5(4)
C21 C16 C17 C18 0.4(3)
C22 N4 C5 O5 2.5(3)
C22 N4 C5 C6 -170.36(18)
C22 C23 C24 C25 -177.3(2)
C22 C23 C28 C27 176.6(2)
C23 C24 C25 C26 0.7(4)
C24 C23 C28 C27 -1.4(3)
C24 C25 C26 C27 -1.3(4)
C25 C26 C27 C28 0.6(4)
C26 C27 C28 C23 0.8(4)
C28 C23 C24 C25 0.6(4)
N101 C102 C103 O103 164.7(2)
N101 C102 C103 N104 -18.7(3)
N101 C106 C107 C108 -167.80(18)
N101 C115 C116 C117 12.2(3)
N101 C115 C116 C121 -170.1(2)
C102 N101 C106 C105 34.3(3)
C102 N101 C106 C107 -87.5(2)
C102 N101 C115 C116 -108.6(2)
C102 C103 N104 C105 15.3(3)
C102 C103 N104 C122 -159.00(19)
O102 C102 C103 O103 -16.4(3)
O102 C102 C103 N104 160.2(2)
C103 N104 C105 O105 -173.6(2)
C103 N104 C105 C106 12.8(3)
C103 N104 C122 C123 -100.1(2)
O103 C103 N104 C105 -168.2(2)
O103 C103 N104 C122 17.6(3)
N104 C105 C106 N101 -36.7(3)
N104 C105 C106 C107 85.4(2)
N104 C122 C123 C124 6.6(3)
N104 C122 C123 C128 -173.8(2)
C105 N104 C122 C123 85.5(2)
C105 C106 C107 C108 68.4(2)
O105 C105 C106 N101 149.8(2)
O105 C105 C106 C107 -88.2(3)
C106 N101 C102 O102 173.7(2)
C106 N101 C102 C103 -7.5(3)
C106 N101 C115 C116 79.2(2)
C106 C107 C108 C109 -171.03(19)
C107 C108 C109 O110 -50.0(2)
C107 C108 C109 O113 66.0(2)
C107 C108 C109 C114 -173.24(19)
C108 C109 O110 C111 139.8(2)
C108 C109 O113 C112 -120.6(2)
C109 O110 C111 C112 -32.9(3)
O110 C109 O113 C112 -2.9(2)
O110 C111 C112 O113 30.7(3)
C111 C112 O113 C109 -17.2(3)
O113 C109 O110 C111 22.5(2)
C114 C109 O110 C111 -96.1(2)
C114 C109 O113 C112 116.7(2)
C115 N101 C102 O102 1.8(3)
C115 N101 C102 C103 -179.40(19)
C115 N101 C106 C105 -153.56(19)
C115 N101 C106 C107 84.6(2)
C115 C116 C117 C118 178.2(2)
C115 C116 C121 C120 -177.9(2)
C116 C117 C118 C119 -0.1(4)
C117 C116 C121 C120 0.0(4)
C117 C118 C119 C120 -0.6(4)
C118 C119 C120 C121 1.1(4)
C119 C120 C121 C116 -0.8(4)
C121 C116 C117 C118 0.5(3)
C122 N104 C105 O105 0.6(3)
C122 N104 C105 C106 -172.96(18)
C122 C123 C124 C125 178.9(2)
C122 C123 C128 C127 -178.3(2)
C123 C124 C125 C126 -0.2(4)
C124 C123 C128 C127 1.3(4)
C124 C125 C126 C127 0.5(4)
C125 C126 C127 C128 0.2(4)
C126 C127 C128 C123 -1.1(4)
C128 C123 C124 C125 -0.7(4)
